data_1502096
loop_
_publ_author_name
'Kadarkaraisamy, Mariappan'
'Thammavongkeo, Soudsakhone'
'Basa, Prem N.'
'Caple, Gerald'
'Sykes, Andrew G.'

_publ_section_title
;
 Substitution of thiophene oligomers with macrocyclic end caps and the
 colorimetric detection of Hg(II).
;
_journal_issue 9
_journal_name_full 'Organic letters'
_journal_page_first 2364
_journal_page_last 2367
_journal_paper_doi 10.1021/ol200442k
_journal_volume 13
_journal_year 2011
_chemical_formula_moiety 'C28 H27 N O6 S'
_chemical_formula_sum 'C28 H27 N O6 S'
_chemical_formula_weight 505.57
_chemical_name_common 2-(3-acetonitrilethiophene)AQ
_chemical_name_systematic
;
 ?
;
_space_group_IT_number 2
_symmetry_cell_setting triclinic
_symmetry_space_group_name_Hall '-P 1'
_symmetry_space_group_name_H-M 'P -1'
_atom_sites_solution_hydrogens geom
_atom_sites_solution_primary direct
_atom_sites_solution_secondary difmap
_audit_creation_method SHELXL-97
_cell_angle_alpha 64.0110(10)
_cell_angle_beta 89.0010(10)
_cell_angle_gamma 75.0680(10)
_cell_formula_units_Z 2
_cell_length_a 9.6153(5)
_cell_length_b 11.8618(6)
_cell_length_c 12.3299(6)
_cell_measurement_reflns_used 6872
_cell_measurement_temperature 125(2)
_cell_measurement_theta_max 25.38
_cell_measurement_theta_min 2.53
_cell_volume 1213.99(11)
_computing_cell_refinement 'Bruker SAINT (Bruker, 2006)'
_computing_data_collection 'Bruker APEXII (Bruker, 2006)'
_computing_data_reduction 'Bruker SAINT (Bruker, 2006)'
_computing_molecular_graphics 'Ortep-3(Farrugia, 1997)'
_computing_publication_material 'WinGX(Farrugia, 1999)'
_computing_structure_refinement 'SHELXL-97 (Sheldrick, 1997a)'
_computing_structure_solution SIR92
_diffrn_ambient_temperature 125(2)
_diffrn_measured_fraction_theta_full 0.998
_diffrn_measured_fraction_theta_max 0.998
_diffrn_measurement_device_type 'CCD area detector'
_diffrn_measurement_method 'phi and omega scans'
_diffrn_radiation_monochromator graphite
_diffrn_radiation_source 'fine-focus sealed tube'
_diffrn_radiation_type MoK\a
_diffrn_radiation_wavelength 0.71073
_diffrn_reflns_av_R_equivalents 0.0231
_diffrn_reflns_av_sigmaI/netI 0.0263
_diffrn_reflns_limit_h_max 11
_diffrn_reflns_limit_h_min -11
_diffrn_reflns_limit_k_max 14
_diffrn_reflns_limit_k_min -14
_diffrn_reflns_limit_l_max 14
_diffrn_reflns_limit_l_min -14
_diffrn_reflns_number 12029
_diffrn_reflns_theta_full 25.05
_diffrn_reflns_theta_max 25.05
_diffrn_reflns_theta_min 1.85
_diffrn_standards_decay_% 0
_diffrn_standards_interval_count 0
_diffrn_standards_interval_time 0
_diffrn_standards_number 0
_exptl_absorpt_coefficient_mu 0.179
_exptl_absorpt_correction_T_max 0.9737
_exptl_absorpt_correction_T_min 0.9223
_exptl_absorpt_correction_type multi-scan
_exptl_absorpt_process_details SADABS
_exptl_crystal_colour yellow
_exptl_crystal_density_diffrn 1.383
_exptl_crystal_density_method 'not measured'
_exptl_crystal_description block
_exptl_crystal_F_000 532
_exptl_crystal_size_max 0.46
_exptl_crystal_size_mid 0.25
_exptl_crystal_size_min 0.15
_refine_diff_density_max 0.664
_refine_diff_density_min -0.622
_refine_diff_density_rms 0.049
_refine_ls_extinction_method none
_refine_ls_goodness_of_fit_ref 1.021
_refine_ls_hydrogen_treatment constr
_refine_ls_matrix_type full
_refine_ls_number_parameters 334
_refine_ls_number_reflns 4304
_refine_ls_number_restraints 6
_refine_ls_restrained_S_all 1.029
_refine_ls_R_factor_all 0.0628
_refine_ls_R_factor_gt 0.0498
_refine_ls_shift/su_max 0.007
_refine_ls_shift/su_mean 0.003
_refine_ls_structure_factor_coef Fsqd
_refine_ls_weighting_details 'calc w=1/[\s^2^(Fo^2^)+(0.0396P)^2^+1.4361P] where P=(Fo^2^+2Fc^2^)/3'
_refine_ls_weighting_scheme calc
_refine_ls_wR_factor_gt 0.1132
_refine_ls_wR_factor_ref 0.1220
_reflns_number_gt 3508
_reflns_number_total 4304
_reflns_threshold_expression >2sigma(I)
_cod_data_source_file ol200442k_si_001.cif
_cod_data_source_block 07099
_cod_depositor_comments
;
The following automatic conversions were performed:

'_symmetry_cell_setting' value 'Triclinic' changed to 'triclinic'
according to /home/saulius/struct/CIF-dictionaries/cif_core.dic
dictionary named 'cif_core.dic' version 2.4.1 from 2010-06-29.

Automatic conversion script
Id: cif_fix_values 1715 2011-07-08 13:25:40Z adriana 
;
_cod_database_code 1502096

loop_
_symmetry_equiv_pos_as_xyz
'x, y, z'
'-x, -y, -z'

loop_
_atom_site_label
_atom_site_type_symbol
_atom_site_fract_x
_atom_site_fract_y
_atom_site_fract_z
_atom_site_U_iso_or_equiv
_atom_site_adp_type
_atom_site_occupancy
_atom_site_symmetry_multiplicity
_atom_site_calc_flag
_atom_site_refinement_flags
_atom_site_disorder_assembly
_atom_site_disorder_group
C15 C 0.8831(3) 0.3777(3) 0.5340(2) 0.0438(7) Uani 1 1 d D . .
H15A H 0.8426 0.3022 0.5601 0.053 Uiso 1 1 calc R A 1
H15B H 0.9352 0.3712 0.6060 0.053 Uiso 1 1 calc R A 1
C17 C 1.0147(6) 0.3544(4) 0.2662(4) 0.111(2) Uani 1 1 d D . .
H17A H 1.0612 0.4264 0.2362 0.133 Uiso 1 1 calc R B 1
H17B H 1.0901 0.2697 0.3047 0.133 Uiso 1 1 calc R B 1
C18 C 0.9213(6) 0.3620(4) 0.1688(4) 0.1038(19) Uani 1 1 d . C .
H18A H 0.9814 0.3349 0.1137 0.125 Uiso 1 1 calc R . .
H18B H 0.8592 0.3026 0.2039 0.125 Uiso 1 1 calc R . .
C1 C 0.6752(3) 0.5253(2) 0.5560(2) 0.0305(5) Uani 1 1 d . . .
C2 C 0.6874(3) 0.4455(3) 0.6802(2) 0.0401(6) Uani 1 1 d . C .
H2 H 0.7635 0.3667 0.7171 0.048 Uiso 1 1 calc R . .
C3 C 0.5879(4) 0.4814(4) 0.7500(3) 0.0539(8) Uani 1 1 d . . .
H3 H 0.5949 0.4254 0.8344 0.065 Uiso 1 1 calc R C .
C4 C 0.4801(4) 0.5958(4) 0.6997(3) 0.0595(9) Uani 1 1 d . C .
H4 H 0.4138 0.6201 0.7489 0.071 Uiso 1 1 calc R . .
C5 C 0.4680(3) 0.6769(3) 0.5751(3) 0.0456(7) Uani 1 1 d . . .
C6 C 0.3525(3) 0.8024(3) 0.5219(4) 0.0587(9) Uani 1 1 d . C .
C7 C 0.3138(3) 0.8672(3) 0.3888(4) 0.0543(9) Uani 1 1 d . . .
C8 C 0.1836(3) 0.9672(3) 0.3388(5) 0.0760(13) Uani 1 1 d . C .
H8 H 0.1273 0.9988 0.3890 0.091 Uiso 1 1 calc R . .
C9 C 0.1380(3) 1.0189(3) 0.2182(5) 0.0829(15) Uani 1 1 d . . .
H9 H 0.0491 1.0854 0.1851 0.100 Uiso 1 1 calc R C .
C10 C 0.2201(3) 0.9753(3) 0.1440(4) 0.0647(11) Uani 1 1 d . C .
H10 H 0.1860 1.0097 0.0608 0.078 Uiso 1 1 calc R . .
C11 C 0.3535(3) 0.8806(2) 0.1913(3) 0.0477(8) Uani 1 1 d . . .
C12 C 0.4014(3) 0.8247(2) 0.3153(3) 0.0409(7) Uani 1 1 d . C .
C13 C 0.5493(2) 0.7269(2) 0.3653(2) 0.0301(5) Uani 1 1 d . . .
H13 H 0.5656 0.6690 0.3242 0.036 Uiso 1 1 calc R C .
C14 C 0.5627(2) 0.6416(2) 0.5006(2) 0.0323(5) Uani 1 1 d . C .
C19 C 0.7435(5) 0.5082(4) 0.0053(4) 0.0863(14) Uani 1 1 d . C .
H19A H 0.6698 0.4602 0.0363 0.104 Uiso 1 1 calc R . .
H19B H 0.8018 0.4732 -0.0458 0.104 Uiso 1 1 calc R . .
C20 C 0.6720(5) 0.6494(4) -0.0673(3) 0.0762(12) Uani 1 1 d . C .
H20A H 0.7447 0.6990 -0.0828 0.091 Uiso 1 1 calc R . .
H20B H 0.6280 0.6654 -0.1465 0.091 Uiso 1 1 calc R . .
C21 C 0.5061(4) 0.8302(4) -0.0624(3) 0.0704(11) Uani 1 1 d . C .
H21A H 0.4689 0.8587 -0.1474 0.085 Uiso 1 1 calc R . .
H21B H 0.5842 0.8712 -0.0639 0.085 Uiso 1 1 calc R . .
C22 C 0.3872(4) 0.8735(3) 0.0014(3) 0.0663(10) Uani 1 1 d . . .
H22A H 0.3448 0.9692 -0.0432 0.080 Uiso 1 1 calc R C .
H22B H 0.3100 0.8310 0.0051 0.080 Uiso 1 1 calc R . .
C23 C 0.7728(2) 0.7952(2) 0.2614(2) 0.0262(5) Uani 1 1 d . . .
C24 C 0.8002(3) 0.7065(2) 0.2000(2) 0.0307(5) Uani 1 1 d . C .
H24A H 0.8174 0.6148 0.2622 0.037 Uiso 1 1 calc R . .
H24B H 0.7134 0.7288 0.1446 0.037 Uiso 1 1 calc R . .
C25 C 0.9253(3) 0.7194(2) 0.1310(2) 0.0370(6) Uani 1 1 d . . .
C26 C 0.6637(2) 0.8004(2) 0.3331(2) 0.0272(5) Uani 1 1 d . C .
C27 C 0.8092(2) 0.9508(2) 0.3154(2) 0.0297(5) Uani 1 1 d . . .
H27 H 0.8522 1.0131 0.3187 0.036 Uiso 1 1 calc R C .
C28 C 0.8562(2) 0.8819(2) 0.2517(2) 0.0293(5) Uani 1 1 d . C .
H28 H 0.9363 0.8906 0.2055 0.035 Uiso 1 1 calc R . .
O1 O 0.2870(2) 0.8475(3) 0.5868(3) 0.0809(9) Uani 1 1 d . . .
O2 O 0.44520(19) 0.83850(17) 0.12219(17) 0.0453(5) Uani 1 1 d . C .
O3 O 0.5626(2) 0.6928(2) -0.00352(17) 0.0583(6) Uani 1 1 d . . .
O4 O 0.8340(3) 0.4923(2) 0.1034(2) 0.0721(7) Uani 1 1 d . . .
O6 O 0.76862(17) 0.49787(15) 0.48009(14) 0.0310(4) Uani 1 1 d . C .
N2 N 1.0236(3) 0.7343(3) 0.0786(2) 0.0533(7) Uani 1 1 d . C .
S1 S 0.66342(6) 0.91171(6) 0.38877(6) 0.03282(18) Uani 1 1 d . C .
C16 C 0.9856(4) 0.3776(4) 0.4397(4) 0.0371(11) Uani 0.675(6) 1 d PD C 1
H16A H 1.0157 0.4591 0.4043 0.045 Uiso 0.675(6) 1 calc PR C 1
H16B H 1.0730 0.3023 0.4757 0.045 Uiso 0.675(6) 1 calc PR C 1
O5 O 0.9060(3) 0.3682(3) 0.3508(3) 0.0365(10) Uani 0.675(6) 1 d PD C 1
O5' O 1.0013(5) 0.4093(5) 0.3581(5) 0.0299(18) Uiso 0.325(6) 1 d PD C 2
C16' C 0.9184(8) 0.3275(8) 0.4344(8) 0.030(2) Uiso 0.325(6) 1 d PD C 2
H16C H 0.9751 0.2345 0.4715 0.036 Uiso 0.325(6) 1 calc PR C 2
H16D H 0.8285 0.3382 0.3885 0.036 Uiso 0.325(6) 1 calc PR C 2

loop_
_atom_site_aniso_label
_atom_site_aniso_U_11
_atom_site_aniso_U_22
_atom_site_aniso_U_33
_atom_site_aniso_U_23
_atom_site_aniso_U_13
_atom_site_aniso_U_12
C15 0.0437(15) 0.0368(15) 0.0303(14) -0.0061(12) -0.0039(11) 0.0061(12)
C17 0.183(5) 0.050(2) 0.064(3) -0.026(2) 0.049(3) 0.026(3)
C18 0.189(5) 0.049(2) 0.084(3) -0.044(2) 0.088(3) -0.030(3)
C1 0.0331(13) 0.0397(14) 0.0324(13) -0.0234(11) 0.0081(10) -0.0194(11)
C2 0.0514(16) 0.0516(16) 0.0320(14) -0.0221(12) 0.0078(12) -0.0323(13)
C3 0.067(2) 0.088(2) 0.0413(16) -0.0439(17) 0.0243(15) -0.052(2)
C4 0.0560(19) 0.105(3) 0.068(2) -0.072(2) 0.0341(17) -0.047(2)
C5 0.0352(14) 0.0686(19) 0.069(2) -0.0562(17) 0.0193(13) -0.0278(14)
C6 0.0333(15) 0.074(2) 0.119(3) -0.081(2) 0.0275(17) -0.0284(15)
C7 0.0251(13) 0.0477(17) 0.116(3) -0.0591(19) 0.0060(15) -0.0103(12)
C8 0.0220(14) 0.055(2) 0.181(5) -0.081(3) 0.006(2) -0.0080(14)
C9 0.0226(15) 0.0345(17) 0.190(5) -0.052(3) -0.017(2) 0.0000(13)
C10 0.0323(15) 0.0251(14) 0.117(3) -0.0152(17) -0.0258(18) -0.0047(12)
C11 0.0267(13) 0.0251(13) 0.085(2) -0.0192(14) -0.0136(14) -0.0064(11)
C12 0.0229(12) 0.0300(13) 0.077(2) -0.0308(14) -0.0045(13) -0.0052(10)
C13 0.0227(11) 0.0294(12) 0.0446(14) -0.0237(11) -0.0008(10) -0.0046(10)
C14 0.0281(12) 0.0421(14) 0.0453(14) -0.0318(12) 0.0087(11) -0.0174(11)
C19 0.148(4) 0.103(3) 0.077(3) -0.076(3) 0.067(3) -0.084(3)
C20 0.115(3) 0.117(3) 0.0468(19) -0.055(2) 0.037(2) -0.081(3)
C21 0.071(2) 0.087(3) 0.0318(16) 0.0051(17) -0.0143(16) -0.045(2)
C22 0.055(2) 0.062(2) 0.0497(19) 0.0084(16) -0.0281(16) -0.0227(17)
C23 0.0274(12) 0.0201(11) 0.0262(11) -0.0091(9) -0.0082(9) -0.0005(9)
C24 0.0372(13) 0.0262(12) 0.0278(12) -0.0122(10) -0.0014(10) -0.0069(10)
C25 0.0563(17) 0.0320(13) 0.0265(13) -0.0164(11) 0.0035(12) -0.0122(12)
C26 0.0222(11) 0.0229(11) 0.0371(13) -0.0165(10) -0.0056(10) -0.0013(9)
C27 0.0259(12) 0.0253(12) 0.0388(13) -0.0155(10) -0.0040(10) -0.0061(9)
C28 0.0287(12) 0.0256(12) 0.0303(12) -0.0103(10) -0.0040(10) -0.0057(10)
O1 0.0604(14) 0.0982(19) 0.156(3) -0.110(2) 0.0577(16) -0.0439(14)
O2 0.0371(10) 0.0332(10) 0.0508(11) -0.0059(9) -0.0187(9) -0.0079(8)
O3 0.0791(15) 0.0807(16) 0.0363(11) -0.0280(11) 0.0145(10) -0.0536(13)
O4 0.125(2) 0.0508(13) 0.0628(14) -0.0403(12) 0.0458(15) -0.0351(14)
O6 0.0300(9) 0.0299(9) 0.0270(8) -0.0108(7) 0.0023(7) -0.0023(7)
N2 0.0737(18) 0.0600(16) 0.0468(14) -0.0358(13) 0.0271(14) -0.0311(14)
S1 0.0254(3) 0.0319(3) 0.0503(4) -0.0278(3) 0.0002(3) -0.0055(2)
C16 0.029(2) 0.028(2) 0.046(3) -0.0139(18) -0.0092(17) 0.0017(16)
O5 0.0337(15) 0.0375(16) 0.047(2) -0.0268(14) 0.0087(12) -0.0096(11)

loop_
_atom_type_symbol
_atom_type_description
_atom_type_scat_dispersion_real
_atom_type_scat_dispersion_imag
_atom_type_scat_source
C C 0.0033 0.0016 'International Tables Vol C Tables 4.2.6.8 and 6.1.1.4'
H H 0.0000 0.0000 'International Tables Vol C Tables 4.2.6.8 and 6.1.1.4'
O O 0.0106 0.0060 'International Tables Vol C Tables 4.2.6.8 and 6.1.1.4'
N N 0.0061 0.0033 'International Tables Vol C Tables 4.2.6.8 and 6.1.1.4'
S S 0.1246 0.1234 'International Tables Vol C Tables 4.2.6.8 and 6.1.1.4'

loop_
_geom_angle_atom_site_label_1
_geom_angle_atom_site_label_2
_geom_angle_atom_site_label_3
_geom_angle
O6 C15 C16 107.8(2)
O6 C15 C16' 107.6(3)
O6 C15 H15A 110.1
C16 C15 H15A 110.1
C16' C15 H15A 75.4
O6 C15 H15B 110.1
C16 C15 H15B 110.1
C16' C15 H15B 137.5
H15A C15 H15B 108.5
C18 C17 O5 100.5(4)
C18 C17 O5' 137.6(4)
O5 C17 O5' 45.4(2)
C18 C17 H17A 111.7
O5 C17 H17A 111.7
O5' C17 H17A 72.5
C18 C17 H17B 111.7
O5 C17 H17B 111.7
O5' C17 H17B 105.6
H17A C17 H17B 109.4
O4 C18 C17 108.8(3)
O4 C18 H18A 109.9
C17 C18 H18A 109.9
O4 C18 H18B 109.9
C17 C18 H18B 109.9
H18A C18 H18B 108.3
O6 C1 C2 123.7(2)
O6 C1 C14 115.7(2)
C2 C1 C14 120.6(2)
C3 C2 C1 119.7(3)
C3 C2 H2 120.2
C1 C2 H2 120.2
C4 C3 C2 121.2(3)
C4 C3 H3 119.4
C2 C3 H3 119.4
C3 C4 C5 119.4(3)
C3 C4 H4 120.3
C5 C4 H4 120.3
C4 C5 C14 121.2(3)
C4 C5 C6 118.9(3)
C14 C5 C6 119.9(3)
O1 C6 C7 121.4(3)
O1 C6 C5 120.9(4)
C7 C6 C5 117.6(2)
C12 C7 C8 120.7(4)
C12 C7 C6 120.3(3)
C8 C7 C6 118.9(3)
C9 C8 C7 120.0(4)
C9 C8 H8 120.0
C7 C8 H8 120.0
C8 C9 C10 120.5(3)
C8 C9 H9 119.7
C10 C9 H9 119.7
C9 C10 C11 120.1(4)
C9 C10 H10 120.0
C11 C10 H10 120.0
O2 C11 C10 123.5(3)
O2 C11 C12 116.1(2)
C10 C11 C12 120.3(3)
C7 C12 C11 118.3(3)
C7 C12 C13 121.3(3)
C11 C12 C13 120.3(2)
C14 C13 C12 113.0(2)
C14 C13 C26 110.87(18)
C12 C13 C26 108.68(19)
C14 C13 H13 108.0
C12 C13 H13 108.0
C26 C13 H13 108.0
C5 C14 C1 117.8(2)
C5 C14 C13 121.9(2)
C1 C14 C13 120.2(2)
O4 C19 C20 108.2(3)
O4 C19 H19A 110.1
C20 C19 H19A 110.1
O4 C19 H19B 110.1
C20 C19 H19B 110.1
H19A C19 H19B 108.4
O3 C20 C19 109.9(3)
O3 C20 H20A 109.7
C19 C20 H20A 109.7
O3 C20 H20B 109.7
C19 C20 H20B 109.7
H20A C20 H20B 108.2
O3 C21 C22 110.6(3)
O3 C21 H21A 109.5
C22 C21 H21A 109.5
O3 C21 H21B 109.5
C22 C21 H21B 109.5
H21A C21 H21B 108.1
O2 C22 C21 108.8(2)
O2 C22 H22A 109.9
C21 C22 H22A 109.9
O2 C22 H22B 109.9
C21 C22 H22B 109.9
H22A C22 H22B 108.3
C26 C23 C28 112.4(2)
C26 C23 C24 123.1(2)
C28 C23 C24 124.5(2)
C25 C24 C23 111.3(2)
C25 C24 H24A 109.4
C23 C24 H24A 109.4
C25 C24 H24B 109.4
C23 C24 H24B 109.4
H24A C24 H24B 108.0
N2 C25 C24 176.6(3)
C23 C26 C13 129.5(2)
C23 C26 S1 111.06(17)
C13 C26 S1 119.46(17)
C28 C27 S1 111.74(18)
C28 C27 H27 124.1
S1 C27 H27 124.1
C27 C28 C23 113.0(2)
C27 C28 H28 123.5
C23 C28 H28 123.5
C11 O2 C22 117.0(2)
C21 O3 C20 111.2(3)
C18 O4 C19 112.1(3)
C1 O6 C15 116.87(18)
C27 S1 C26 91.86(11)
O5 C16 C15 104.9(3)
O5 C16 H16A 110.8
C15 C16 H16A 110.8
O5 C16 H16B 110.8
C15 C16 H16B 110.8
H16A C16 H16B 108.8
C16 O5 C17 103.4(3)
C16' O5' C17 95.3(5)
O5' C16' C15 103.0(5)
O5' C16' H16C 111.2
C15 C16' H16C 111.2
O5' C16' H16D 111.2
C15 C16' H16D 111.2
H16C C16' H16D 109.1

loop_
_geom_bond_atom_site_label_1
_geom_bond_atom_site_label_2
_geom_bond_distance
C15 O6 1.440(3)
C15 C16 1.511(5)
C15 C16' 1.581(8)
C15 H15A 0.9900
C15 H15B 0.9900
C17 C18 1.469(7)
C17 O5 1.494(4)
C17 O5' 1.525(6)
C17 H17A 0.9900
C17 H17B 0.9900
C18 O4 1.417(5)
C18 H18A 0.9900
C18 H18B 0.9900
C1 O6 1.369(3)
C1 C2 1.391(3)
C1 C14 1.404(3)
C2 C3 1.385(4)
C2 H2 0.9500
C3 C4 1.364(5)
C3 H3 0.9500
C4 C5 1.397(5)
C4 H4 0.9500
C5 C14 1.400(3)
C5 C6 1.482(4)
C6 O1 1.227(3)
C6 C7 1.481(5)
C7 C12 1.393(4)
C7 C8 1.405(4)
C8 C9 1.365(6)
C8 H8 0.9500
C9 C10 1.381(6)
C9 H9 0.9500
C10 C11 1.398(4)
C10 H10 0.9500
C11 O2 1.368(4)
C11 C12 1.403(4)
C12 C13 1.517(3)
C13 C14 1.511(4)
C13 C26 1.518(3)
C13 H13 1.0000
C19 O4 1.417(5)
C19 C20 1.480(6)
C19 H19A 0.9900
C19 H19B 0.9900
C20 O3 1.428(4)
C20 H20A 0.9900
C20 H20B 0.9900
C21 O3 1.414(4)
C21 C22 1.486(5)
C21 H21A 0.9900
C21 H21B 0.9900
C22 O2 1.439(3)
C22 H22A 0.9900
C22 H22B 0.9900
C23 C26 1.366(3)
C23 C28 1.424(3)
C23 C24 1.517(3)
C24 C25 1.463(4)
C24 H24A 0.9900
C24 H24B 0.9900
C25 N2 1.143(3)
C26 S1 1.734(2)
C27 C28 1.360(3)
C27 S1 1.709(2)
C27 H27 0.9500
C28 H28 0.9500
C16 O5 1.406(5)
C16 H16A 0.9900
C16 H16B 0.9900
O5' C16' 1.427(10)
C16' H16C 0.9900
C16' H16D 0.9900
